data_4309167
loop_
_publ_author_name
'Yingming Yao'
'Xiaoping Xu'
'Bao Liu'
'Yong Zhang'
'Qi Shen'
'Wing-Tak Wong'

_publ_contact_author_email yaoym@suda.edu.cn
_publ_contact_author_fax 86-512-65112371
_publ_contact_author_name 'Dr. Yingming Yao'
_publ_contact_author_phone 86-512-65112513
_publ_section_title
;
Carbon-Bridged Bis(phenolato)lanthanide Alkoxides: Syntheses, Structures,
and Their Application in the Controlled Polymerization of \e-Caprolactone
;
_journal_name_full 'Inorganic Chemistry'
_journal_page_first 5133
_journal_page_last 5140
_journal_paper_doi 10.1021/ic050022s
_journal_volume 44
_journal_year 2005
_chemical_formula_moiety 'C69 H100 O10 Yb2, 2(C4 H8 O)'
_chemical_formula_sum 'C77 H116 O12 Yb2'
_chemical_formula_weight 1579.78
_chemical_name_systematic
; 
 ? 
;
_space_group_IT_number 2
_symmetry_cell_setting triclinic
_symmetry_Int_Tables_number 2
_symmetry_space_group_name_Hall '-P 1'
_symmetry_space_group_name_H-M 'P -1'
_atom_sites_solution_hydrogens geom
_atom_sites_solution_primary direct
_atom_sites_solution_secondary difmap
_audit_creation_method SHELXL-97
_cell_angle_alpha 87.215(5)
_cell_angle_beta 70.035(4)
_cell_angle_gamma 66.052(4)
_cell_formula_units_Z 2
_cell_length_a 14.4866(3)
_cell_length_b 15.2484(7)
_cell_length_c 20.2785(10)
_cell_measurement_reflns_used 12751
_cell_measurement_temperature 193(2)
_cell_measurement_theta_max 25.3
_cell_measurement_theta_min 3.0
_cell_volume 3826.6(3)
_computing_cell_refinement CrystalClear
_computing_data_collection CrystalClear
_computing_data_reduction CrystalStructure
_computing_structure_refinement 'SHELXL-97 (Sheldrick, 1997)'
_computing_structure_solution 'SHELXS-97 (Sheldrick, 1990)'
_diffrn_ambient_temperature 193(2)
_diffrn_detector_area_resol_mean 7.31
_diffrn_measured_fraction_theta_full 0.994
_diffrn_measured_fraction_theta_max 0.994
_diffrn_measurement_device_type 'Rigaku Mercury'
_diffrn_measurement_method \w
_diffrn_radiation_monochromator graphite
_diffrn_radiation_source 'fine-focus sealed tube'
_diffrn_radiation_type MoK\a
_diffrn_radiation_wavelength 0.71070
_diffrn_reflns_av_R_equivalents 0.0416
_diffrn_reflns_av_sigmaI/netI 0.0556
_diffrn_reflns_limit_h_max 17
_diffrn_reflns_limit_h_min -17
_diffrn_reflns_limit_k_max 18
_diffrn_reflns_limit_k_min -18
_diffrn_reflns_limit_l_max 24
_diffrn_reflns_limit_l_min -23
_diffrn_reflns_number 38052
_diffrn_reflns_theta_full 25.35
_diffrn_reflns_theta_max 25.35
_diffrn_reflns_theta_min 3.02
_exptl_absorpt_coefficient_mu 2.485
_exptl_absorpt_correction_T_max 0.7069
_exptl_absorpt_correction_T_min 0.4364
_exptl_absorpt_correction_type multi-scan
_exptl_absorpt_process_details 'Jacobson, R. (1998) Private communication'
_exptl_crystal_colour light-Yellow
_exptl_crystal_density_diffrn 1.371
_exptl_crystal_density_method 'not measured'
_exptl_crystal_description block
_exptl_crystal_F_000 1628
_exptl_crystal_size_max 0.40
_exptl_crystal_size_mid 0.38
_exptl_crystal_size_min 0.15
_refine_diff_density_max 2.656
_refine_diff_density_min -0.978
_refine_diff_density_rms 0.115
_refine_ls_extinction_method none
_refine_ls_goodness_of_fit_ref 1.112
_refine_ls_hydrogen_treatment mixed
_refine_ls_matrix_type full
_refine_ls_number_parameters 791
_refine_ls_number_reflns 13950
_refine_ls_number_restraints 7
_refine_ls_restrained_S_all 1.120
_refine_ls_R_factor_all 0.0591
_refine_ls_R_factor_gt 0.0443
_refine_ls_shift/su_max 0.002
_refine_ls_shift/su_mean 0.000
_refine_ls_structure_factor_coef Fsqd
_refine_ls_weighting_details 'calc w=1/[\s^2^(Fo^2^)+(0.0299P)^2^+9.1794P] where P=(Fo^2^+2Fc^2^)/3'
_refine_ls_weighting_scheme calc
_refine_ls_wR_factor_gt 0.0907
_refine_ls_wR_factor_ref 0.0981
_reflns_number_gt 11453
_reflns_number_total 13950
_reflns_threshold_expression >2sigma(I)
_cod_data_source_file ic050022ssi20050107_125428_4.cif
_cod_data_source_block complex8
_cod_original_sg_symbol_Hall '-p 1'
_cod_database_code 4309167

loop_
_symmetry_equiv_pos_as_xyz
'x, y, z'
'-x, -y, -z'

loop_
_atom_site_label
_atom_site_type_symbol
_atom_site_fract_x
_atom_site_fract_y
_atom_site_fract_z
_atom_site_U_iso_or_equiv
_atom_site_adp_type
_atom_site_occupancy
_atom_site_symmetry_multiplicity
_atom_site_calc_flag
_atom_site_refinement_flags
_atom_site_disorder_assembly
_atom_site_disorder_group
Yb1 Yb 0.522207(18) 0.242881(16) 0.343656(11) 0.02328(7) Uani 1 1 d . . .
Yb2 Yb 0.472902(18) 0.279359(16) 0.176221(11) 0.02444(7) Uani 1 1 d . . .
O1 O 0.4534(3) 0.2893(3) 0.45256(18) 0.0294(9) Uani 1 1 d . . .
O2 O 0.6714(3) 0.1421(3) 0.34492(19) 0.0307(9) Uani 1 1 d . . .
O3 O 0.4554(3) 0.1250(3) 0.3730(2) 0.0335(9) Uani 1 1 d . . .
O4 O 0.5786(3) 0.3698(3) 0.3310(2) 0.0351(9) Uani 1 1 d . . .
O5 O 0.3930(3) 0.3152(2) 0.29551(18) 0.0252(8) Uani 1 1 d . . .
O6 O 0.5947(3) 0.2161(3) 0.2273(2) 0.0330(9) Uani 1 1 d D . .
O7 O 0.3439(3) 0.3344(3) 0.13855(18) 0.0296(9) Uani 1 1 d . . .
O8 O 0.5968(3) 0.2218(3) 0.07869(19) 0.0323(9) Uani 1 1 d . . .
O9 O 0.4915(3) 0.4235(3) 0.15390(19) 0.0342(9) Uani 1 1 d . . .
O10 O 0.4472(3) 0.1372(3) 0.1825(2) 0.0307(9) Uani 1 1 d . . .
O11 O 0.1265(7) 0.1759(6) 0.3312(4) 0.123(3) Uiso 1 1 d D . .
O12 O 0.1243(14) 0.2301(12) 0.0579(10) 0.246(6) Uiso 1 1 d D . .
C1 C 0.4554(4) 0.2820(4) 0.5188(3) 0.0276(12) Uani 1 1 d . . .
C2 C 0.3605(4) 0.3030(4) 0.5787(3) 0.0288(12) Uani 1 1 d . . .
C3 C 0.3697(5) 0.2908(4) 0.6446(3) 0.0357(14) Uani 1 1 d . . .
H3 H 0.3061 0.3029 0.6843 0.043 Uiso 1 1 calc R . .
C4 C 0.4656(6) 0.2622(4) 0.6557(3) 0.0423(16) Uani 1 1 d . . .
C5 C 0.5581(5) 0.2463(4) 0.5974(3) 0.0371(14) Uani 1 1 d . . .
H5 H 0.6248 0.2299 0.6040 0.045 Uiso 1 1 calc R . .
C6 C 0.5547(4) 0.2541(4) 0.5285(3) 0.0296(13) Uani 1 1 d . . .
C7 C 0.7363(4) 0.0889(4) 0.3788(3) 0.0293(13) Uani 1 1 d . . .
C8 C 0.8131(4) -0.0079(4) 0.3516(3) 0.0351(14) Uani 1 1 d . . .
C9 C 0.8732(5) -0.0601(4) 0.3922(3) 0.0427(16) Uani 1 1 d . . .
H9 H 0.9224 -0.1252 0.3755 0.051 Uiso 1 1 calc R . .
C10 C 0.8653(6) -0.0222(5) 0.4554(4) 0.0507(18) Uani 1 1 d . . .
C11 C 0.7952(5) 0.0732(5) 0.4788(3) 0.0425(15) Uani 1 1 d . . .
H11 H 0.7906 0.1008 0.5215 0.051 Uiso 1 1 calc R . .
C12 C 0.7317(4) 0.1294(4) 0.4418(3) 0.0287(12) Uani 1 1 d . . .
C13 C 0.6596(4) 0.2342(4) 0.4685(3) 0.0285(12) Uani 1 1 d . . .
H13A H 0.7006 0.2622 0.4839 0.034 Uiso 1 1 calc R . .
H13B H 0.6425 0.2685 0.4285 0.034 Uiso 1 1 calc R . .
C14 C 0.2487(5) 0.3416(5) 0.5712(3) 0.0399(15) Uani 1 1 d . . .
C15 C 0.1580(5) 0.3653(6) 0.6430(4) 0.059(2) Uani 1 1 d . . .
H15A H 0.1654 0.3060 0.6661 0.089 Uiso 1 1 calc R . .
H15B H 0.0881 0.3934 0.6365 0.089 Uiso 1 1 calc R . .
H15C H 0.1623 0.4115 0.6725 0.089 Uiso 1 1 calc R . .
C16 C 0.2417(6) 0.2662(6) 0.5279(4) 0.059(2) Uani 1 1 d . . .
H16A H 0.2986 0.2503 0.4813 0.088 Uiso 1 1 calc R . .
H16B H 0.1710 0.2924 0.5226 0.088 Uiso 1 1 calc R . .
H16C H 0.2511 0.2078 0.5523 0.088 Uiso 1 1 calc R . .
C17 C 0.2283(5) 0.4354(5) 0.5365(4) 0.0548(19) Uani 1 1 d . . .
H17A H 0.2248 0.4849 0.5675 0.082 Uiso 1 1 calc R . .
H17B H 0.1599 0.4571 0.5283 0.082 Uiso 1 1 calc R . .
H17C H 0.2872 0.4244 0.4913 0.082 Uiso 1 1 calc R . .
C18 C 0.4713(7) 0.2495(6) 0.7291(4) 0.069(2) Uani 1 1 d . . .
H18A H 0.4068 0.2992 0.7631 0.103 Uiso 1 1 calc R . .
H18B H 0.5358 0.2554 0.7299 0.103 Uiso 1 1 calc R . .
H18C H 0.4750 0.1855 0.7416 0.103 Uiso 1 1 calc R . .
C19 C 0.8321(5) -0.0501(4) 0.2782(3) 0.0416(15) Uani 1 1 d . . .
C20 C 0.9241(6) -0.1521(5) 0.2574(4) 0.0557(19) Uani 1 1 d . . .
H20A H 0.9387 -0.1738 0.2087 0.084 Uiso 1 1 calc R . .
H20B H 0.9028 -0.1965 0.2891 0.084 Uiso 1 1 calc R . .
H20C H 0.9892 -0.1508 0.2611 0.084 Uiso 1 1 calc R . .
C21 C 0.8662(6) 0.0138(5) 0.2233(4) 0.062(2) Uani 1 1 d . . .
H21A H 0.8131 0.0809 0.2373 0.093 Uiso 1 1 calc R . .
H21B H 0.8702 -0.0077 0.1772 0.093 Uiso 1 1 calc R . .
H21C H 0.9372 0.0090 0.2201 0.093 Uiso 1 1 calc R . .
C22 C 0.7317(6) -0.0569(6) 0.2755(4) 0.062(2) Uani 1 1 d . . .
H22A H 0.6724 0.0075 0.2864 0.094 Uiso 1 1 calc R . .
H22B H 0.7117 -0.0990 0.3103 0.094 Uiso 1 1 calc R . .
H22C H 0.7464 -0.0838 0.2283 0.094 Uiso 1 1 calc R . .
C23 C 0.9304(7) -0.0844(6) 0.4982(4) 0.085(3) Uani 1 1 d . . .
H23A H 0.9128 -0.0467 0.5420 0.128 Uiso 1 1 calc R . .
H23B H 1.0076 -0.1065 0.4707 0.128 Uiso 1 1 calc R . .
H23C H 0.9130 -0.1404 0.5096 0.128 Uiso 1 1 calc R . .
C24 C 0.3736(6) 0.1078(5) 0.3559(4) 0.0453(16) Uani 1 1 d . . .
H24A H 0.3813 0.1170 0.3060 0.054 Uiso 1 1 calc R . .
H24B H 0.3002 0.1524 0.3864 0.054 Uiso 1 1 calc R . .
C25 C 0.3932(8) 0.0077(6) 0.3690(5) 0.079(3) Uani 1 1 d . . .
H25A H 0.4494 -0.0373 0.3274 0.095 Uiso 1 1 calc R . .
H25B H 0.3262 -0.0022 0.3803 0.095 Uiso 1 1 calc R . .
C26 C 0.4308(7) -0.0067(6) 0.4317(4) 0.065(2) Uani 1 1 d . . .
H26A H 0.3689 0.0085 0.4765 0.078 Uiso 1 1 calc R . .
H26B H 0.4832 -0.0742 0.4290 0.078 Uiso 1 1 calc R . .
C27 C 0.4831(5) 0.0617(4) 0.4267(3) 0.0383(14) Uani 1 1 d . . .
H27A H 0.4554 0.1000 0.4727 0.046 Uiso 1 1 calc R . .
H27B H 0.5623 0.0259 0.4125 0.046 Uiso 1 1 calc R . .
C28 C 0.5376(6) 0.4524(5) 0.3831(4) 0.056(2) Uani 1 1 d . . .
H28A H 0.5017 0.4383 0.4308 0.067 Uiso 1 1 calc R . .
H28B H 0.4850 0.5104 0.3711 0.067 Uiso 1 1 calc R . .
C29 C 0.6328(8) 0.4682(6) 0.3806(5) 0.078(3) Uani 1 1 d . . .
H29A H 0.6698 0.4260 0.4108 0.093 Uiso 1 1 calc R . .
H29B H 0.6127 0.5363 0.3955 0.093 Uiso 1 1 calc R . .
C30 C 0.7019(8) 0.4413(6) 0.3039(5) 0.076(3) Uani 1 1 d . . .
H30A H 0.7784 0.4253 0.2964 0.091 Uiso 1 1 calc R . .
H30B H 0.6761 0.4937 0.2751 0.091 Uiso 1 1 calc R . .
C31 C 0.6870(6) 0.3523(5) 0.2866(4) 0.0516(18) Uani 1 1 d . . .
H31A H 0.6962 0.3453 0.2362 0.062 Uiso 1 1 calc R . .
H31B H 0.7397 0.2930 0.2972 0.062 Uiso 1 1 calc R . .
C32 C 0.2793(5) 0.3575(5) 0.3326(3) 0.0418(15) Uani 1 1 d . . .
H32A H 0.2622 0.3219 0.3738 0.050 Uiso 1 1 calc R . .
H32B H 0.2427 0.3504 0.3012 0.050 Uiso 1 1 calc R . .
C33 C 0.2348(5) 0.4638(5) 0.3579(3) 0.0462(17) Uani 1 1 d . . .
C34 C 0.1261(6) 0.5136(7) 0.3933(4) 0.078(3) Uani 1 1 d . . .
H34 H 0.0791 0.4820 0.4016 0.093 Uiso 1 1 calc R . .
C35 C 0.0851(8) 0.6107(9) 0.4170(6) 0.117(5) Uani 1 1 d . . .
H35 H 0.0101 0.6449 0.4424 0.141 Uiso 1 1 calc R . .
C36 C 0.1506(11) 0.6567(8) 0.4042(7) 0.133(6) Uani 1 1 d . . .
H36 H 0.1215 0.7233 0.4199 0.159 Uiso 1 1 calc R . .
C37 C 0.2593(9) 0.6075(6) 0.3686(6) 0.106(4) Uani 1 1 d . . .
H37 H 0.3065 0.6389 0.3594 0.127 Uiso 1 1 calc R . .
C38 C 0.2978(7) 0.5112(5) 0.3465(4) 0.064(2) Uani 1 1 d . . .
H38 H 0.3731 0.4767 0.3220 0.077 Uiso 1 1 calc R . .
C39 C 0.3073(5) 0.3591(4) 0.0841(3) 0.0302(13) Uani 1 1 d . . .
C40 C 0.2105(5) 0.4419(4) 0.0918(3) 0.0324(13) Uani 1 1 d . . .
C41 C 0.1803(5) 0.4657(5) 0.0331(3) 0.0428(16) Uani 1 1 d . . .
H41 H 0.1168 0.5220 0.0375 0.051 Uiso 1 1 calc R . .
C42 C 0.2395(5) 0.4098(5) -0.0321(3) 0.0496(18) Uani 1 1 d . . .
C43 C 0.3305(5) 0.3277(5) -0.0381(3) 0.0399(15) Uani 1 1 d . . .
H43 H 0.3704 0.2885 -0.0819 0.048 Uiso 1 1 calc R . .
C44 C 0.3661(4) 0.3003(4) 0.0191(3) 0.0296(12) Uani 1 1 d . . .
C45 C 0.6382(4) 0.2093(4) 0.0075(3) 0.0280(12) Uani 1 1 d . . .
C46 C 0.7449(4) 0.1993(4) -0.0298(3) 0.0309(13) Uani 1 1 d . . .
C47 C 0.7800(5) 0.1894(5) -0.1032(3) 0.0407(15) Uani 1 1 d . . .
H47 H 0.8506 0.1848 -0.1289 0.049 Uiso 1 1 calc R . .
C48 C 0.7177(5) 0.1860(4) -0.1405(3) 0.0387(14) Uani 1 1 d . . .
C49 C 0.6148(5) 0.1928(4) -0.1028(3) 0.0336(13) Uani 1 1 d . . .
H49 H 0.5712 0.1897 -0.1277 0.040 Uiso 1 1 calc R . .
C50 C 0.5741(5) 0.2039(4) -0.0301(3) 0.0305(13) Uani 1 1 d . . .
C51 C 0.4635(4) 0.2065(4) 0.0091(3) 0.0290(12) Uani 1 1 d . . .
H51A H 0.4555 0.1574 -0.0160 0.035 Uiso 1 1 calc R . .
H51B H 0.4617 0.1859 0.0564 0.035 Uiso 1 1 calc R . .
C52 C 0.1370(5) 0.5015(4) 0.1633(3) 0.0375(14) Uani 1 1 d . . .
C53 C 0.0344(5) 0.5836(5) 0.1603(4) 0.0552(19) Uani 1 1 d . . .
H53A H 0.0534 0.6274 0.1269 0.083 Uiso 1 1 calc R . .
H53B H -0.0093 0.6191 0.2073 0.083 Uiso 1 1 calc R . .
H53C H -0.0071 0.5570 0.1449 0.083 Uiso 1 1 calc R . .
C54 C 0.1964(6) 0.5478(5) 0.1897(4) 0.0526(18) Uani 1 1 d . . .
H54A H 0.2631 0.4974 0.1925 0.079 Uiso 1 1 calc R . .
H54B H 0.1500 0.5828 0.2366 0.079 Uiso 1 1 calc R . .
H54C H 0.2138 0.5929 0.1569 0.079 Uiso 1 1 calc R . .
C55 C 0.1025(6) 0.4345(5) 0.2163(3) 0.0504(17) Uani 1 1 d . . .
H55A H 0.0579 0.4115 0.2014 0.076 Uiso 1 1 calc R . .
H55B H 0.0608 0.4703 0.2633 0.076 Uiso 1 1 calc R . .
H55C H 0.1668 0.3792 0.2179 0.076 Uiso 1 1 calc R . .
C56 C 0.2000(7) 0.4396(7) -0.0941(4) 0.079(3) Uani 1 1 d . . .
H56A H 0.2431 0.4702 -0.1263 0.119 Uiso 1 1 calc R . .
H56B H 0.1240 0.4854 -0.0764 0.119 Uiso 1 1 calc R . .
H56C H 0.2077 0.3824 -0.1193 0.119 Uiso 1 1 calc R . .
C57 C 0.8203(5) 0.1966(5) 0.0092(3) 0.0384(14) Uani 1 1 d . . .
C58 C 0.9336(5) 0.1796(6) -0.0419(4) 0.056(2) Uani 1 1 d . . .
H58A H 0.9799 0.1750 -0.0150 0.084 Uiso 1 1 calc R . .
H58B H 0.9289 0.2335 -0.0709 0.084 Uiso 1 1 calc R . .
H58C H 0.9643 0.1194 -0.0725 0.084 Uiso 1 1 calc R . .
C59 C 0.8338(5) 0.1141(5) 0.0556(3) 0.0494(18) Uani 1 1 d . . .
H59A H 0.8799 0.1143 0.0815 0.074 Uiso 1 1 calc R . .
H59B H 0.8673 0.0526 0.0260 0.074 Uiso 1 1 calc R . .
H59C H 0.7629 0.1222 0.0892 0.074 Uiso 1 1 calc R . .
C60 C 0.7753(5) 0.2922(5) 0.0546(4) 0.0522(18) Uani 1 1 d . . .
H60A H 0.7034 0.3045 0.0887 0.078 Uiso 1 1 calc R . .
H60B H 0.7702 0.3447 0.0243 0.078 Uiso 1 1 calc R . .
H60C H 0.8235 0.2885 0.0798 0.078 Uiso 1 1 calc R . .
C61 C 0.7616(6) 0.1740(7) -0.2215(3) 0.065(2) Uani 1 1 d . . .
H61A H 0.7609 0.2353 -0.2389 0.097 Uiso 1 1 calc R . .
H61B H 0.7163 0.1549 -0.2387 0.097 Uiso 1 1 calc R . .
H61C H 0.8358 0.1241 -0.2386 0.097 Uiso 1 1 calc R . .
C62 C 0.4868(6) 0.4590(4) 0.0859(3) 0.0395(15) Uani 1 1 d . . .
H62A H 0.4209 0.4621 0.0794 0.047 Uiso 1 1 calc R . .
H62B H 0.5506 0.4157 0.0465 0.047 Uiso 1 1 calc R . .
C63 C 0.4852(9) 0.5568(6) 0.0879(4) 0.079(3) Uani 1 1 d . . .
H63A H 0.4198 0.6056 0.0811 0.095 Uiso 1 1 calc R . .
H63B H 0.5498 0.5588 0.0509 0.095 Uiso 1 1 calc R . .
C64 C 0.4851(13) 0.5746(7) 0.1615(5) 0.134(6) Uani 1 1 d . . .
H64A H 0.5341 0.6057 0.1591 0.161 Uiso 1 1 calc R . .
H64B H 0.4116 0.6170 0.1932 0.161 Uiso 1 1 calc R . .
C65 C 0.5195(8) 0.4872(6) 0.1855(4) 0.071(3) Uani 1 1 d . . .
H65A H 0.4854 0.4937 0.2375 0.085 Uiso 1 1 calc R . .
H65B H 0.5988 0.4601 0.1734 0.085 Uiso 1 1 calc R . .
C66 C 0.3511(5) 0.1272(5) 0.1818(3) 0.0420(15) Uani 1 1 d . . .
H66A H 0.3295 0.1582 0.1423 0.050 Uiso 1 1 calc R . .
H66B H 0.2900 0.1567 0.2267 0.050 Uiso 1 1 calc R . .
C67 C 0.3842(8) 0.0218(6) 0.1728(7) 0.099(4) Uani 1 1 d . . .
H67A H 0.3656 -0.0032 0.2193 0.118 Uiso 1 1 calc R . .
H67B H 0.3476 0.0064 0.1447 0.118 Uiso 1 1 calc R . .
C68 C 0.4985(7) -0.0199(6) 0.1368(5) 0.075(3) Uani 1 1 d . . .
H68A H 0.5160 -0.0224 0.0850 0.090 Uiso 1 1 calc R . .
H68B H 0.5315 -0.0862 0.1492 0.090 Uiso 1 1 calc R . .
C69 C 0.5386(5) 0.0444(4) 0.1606(4) 0.0495(17) Uani 1 1 d . . .
H69A H 0.5632 0.0194 0.2004 0.059 Uiso 1 1 calc R . .
H69B H 0.5994 0.0494 0.1215 0.059 Uiso 1 1 calc R . .
C70 C 0.0455(10) 0.2636(9) 0.3623(7) 0.125(4) Uiso 1 1 d D . .
H70A H 0.0499 0.3141 0.3304 0.150 Uiso 1 1 calc R . .
H70B H 0.0513 0.2810 0.4067 0.150 Uiso 1 1 calc R . .
C71 C -0.0593(11) 0.2553(9) 0.3774(7) 0.130(4) Uiso 1 1 d D . .
H71A H -0.1148 0.3160 0.3707 0.156 Uiso 1 1 calc R . .
H71B H -0.0864 0.2393 0.4262 0.156 Uiso 1 1 calc R . .
C72 C -0.0298(10) 0.1745(9) 0.3243(7) 0.126(4) Uiso 1 1 d D . .
H72A H -0.0437 0.1996 0.2811 0.151 Uiso 1 1 calc R . .
H72B H -0.0712 0.1353 0.3440 0.151 Uiso 1 1 calc R . .
C73 C 0.0900(10) 0.1156(9) 0.3087(7) 0.121(4) Uiso 1 1 d . . .
H73A H 0.1020 0.0575 0.3345 0.145 Uiso 1 1 calc R . .
H73B H 0.1284 0.0948 0.2576 0.145 Uiso 1 1 calc R . .
C74 C 0.0805(17) 0.1931(13) 0.1204(11) 0.208(8) Uiso 1 1 d D . .
H74A H 0.0007 0.2218 0.1361 0.249 Uiso 1 1 calc R . .
H74B H 0.1016 0.2078 0.1586 0.249 Uiso 1 1 calc R . .
C75 C 0.1257(14) 0.0857(13) 0.1025(9) 0.194(7) Uiso 1 1 d D . .
H75A H 0.0758 0.0668 0.0895 0.232 Uiso 1 1 calc R . .
H75B H 0.1434 0.0497 0.1417 0.232 Uiso 1 1 calc R . .
C76 C 0.2262(14) 0.0717(12) 0.0397(9) 0.173(6) Uiso 1 1 d D . .
H76A H 0.2861 0.0630 0.0561 0.208 Uiso 1 1 calc R . .
H76B H 0.2481 0.0132 0.0087 0.208 Uiso 1 1 calc R . .
C77 C 0.2031(18) 0.1582(15) -0.0003(11) 0.248(10) Uiso 1 1 d D . .
H77A H 0.2679 0.1710 -0.0235 0.298 Uiso 1 1 calc R . .
H77B H 0.1723 0.1525 -0.0358 0.298 Uiso 1 1 calc R . .
H6 H 0.653(4) 0.183(5) 0.207(4) 0.08(3) Uiso 1 1 d D . .

loop_
_atom_site_aniso_label
_atom_site_aniso_U_11
_atom_site_aniso_U_22
_atom_site_aniso_U_33
_atom_site_aniso_U_23
_atom_site_aniso_U_13
_atom_site_aniso_U_12
Yb1 0.02364(13) 0.02356(13) 0.02063(13) 0.00023(10) -0.00600(10) -0.00912(10)
Yb2 0.02676(14) 0.02492(13) 0.02035(13) 0.00038(10) -0.00632(10) -0.01087(11)
O1 0.030(2) 0.041(2) 0.0198(19) 0.0001(17) -0.0093(16) -0.0169(18)
O2 0.027(2) 0.030(2) 0.033(2) 0.0017(17) -0.0155(18) -0.0052(17)
O3 0.044(2) 0.035(2) 0.035(2) 0.0109(18) -0.0173(19) -0.027(2)
O4 0.041(2) 0.030(2) 0.042(2) 0.0032(18) -0.016(2) -0.0206(19)
O5 0.0211(19) 0.0266(19) 0.0205(19) -0.0036(15) -0.0045(15) -0.0043(16)
O6 0.026(2) 0.042(2) 0.021(2) -0.0013(18) -0.0045(18) -0.008(2)
O7 0.031(2) 0.032(2) 0.025(2) 0.0003(17) -0.0097(17) -0.0114(18)
O8 0.036(2) 0.039(2) 0.022(2) -0.0026(17) -0.0057(17) -0.0175(19)
O9 0.057(3) 0.033(2) 0.025(2) 0.0086(17) -0.0171(19) -0.029(2)
O10 0.038(2) 0.026(2) 0.035(2) 0.0018(17) -0.0140(18) -0.0179(18)
C1 0.033(3) 0.021(3) 0.030(3) 0.005(2) -0.011(3) -0.013(2)
C2 0.035(3) 0.028(3) 0.022(3) -0.007(2) 0.000(2) -0.019(3)
C3 0.043(4) 0.033(3) 0.021(3) -0.002(2) -0.003(3) -0.012(3)
C4 0.060(4) 0.035(3) 0.031(3) 0.001(3) -0.022(3) -0.013(3)
C5 0.043(4) 0.031(3) 0.040(4) 0.000(3) -0.023(3) -0.011(3)
C6 0.029(3) 0.042(3) 0.021(3) 0.012(3) -0.013(2) -0.016(3)
C7 0.019(3) 0.034(3) 0.030(3) 0.009(3) -0.002(2) -0.013(2)
C8 0.021(3) 0.036(3) 0.037(3) 0.002(3) -0.001(3) -0.008(3)
C9 0.033(3) 0.030(3) 0.046(4) 0.008(3) -0.008(3) 0.000(3)
C10 0.045(4) 0.055(4) 0.042(4) 0.013(3) -0.017(3) -0.010(3)
C11 0.030(3) 0.048(4) 0.040(4) 0.004(3) -0.012(3) -0.007(3)
C12 0.021(3) 0.035(3) 0.031(3) 0.006(3) -0.005(2) -0.017(2)
C13 0.033(3) 0.026(3) 0.037(3) 0.008(2) -0.020(3) -0.017(3)
C14 0.030(3) 0.053(4) 0.030(3) -0.009(3) -0.001(3) -0.017(3)
C15 0.037(4) 0.083(6) 0.040(4) -0.010(4) 0.003(3) -0.019(4)
C16 0.042(4) 0.079(5) 0.054(4) -0.026(4) -0.004(3) -0.032(4)
C17 0.037(4) 0.069(5) 0.046(4) -0.007(4) -0.014(3) -0.008(4)
C18 0.079(6) 0.079(6) 0.034(4) 0.000(4) -0.024(4) -0.015(5)
C19 0.038(4) 0.035(3) 0.038(4) -0.003(3) -0.005(3) -0.009(3)
C20 0.053(4) 0.035(4) 0.055(4) -0.009(3) -0.005(4) -0.004(3)
C21 0.069(5) 0.047(4) 0.036(4) -0.003(3) -0.002(4) -0.005(4)
C22 0.059(5) 0.056(5) 0.063(5) -0.023(4) -0.017(4) -0.015(4)
C23 0.079(6) 0.071(6) 0.068(6) 0.004(5) -0.044(5) 0.020(5)
C24 0.062(4) 0.051(4) 0.048(4) 0.016(3) -0.032(4) -0.038(4)
C25 0.132(8) 0.084(6) 0.089(6) 0.045(5) -0.077(6) -0.083(6)
C26 0.100(7) 0.066(5) 0.073(5) 0.037(4) -0.054(5) -0.060(5)
C27 0.045(4) 0.036(3) 0.045(4) 0.016(3) -0.023(3) -0.023(3)
C28 0.078(5) 0.027(3) 0.072(5) -0.003(3) -0.038(4) -0.020(4)
C29 0.125(8) 0.065(5) 0.101(7) 0.038(5) -0.076(7) -0.068(6)
C30 0.096(7) 0.080(6) 0.103(7) 0.046(5) -0.052(6) -0.074(6)
C31 0.054(4) 0.051(4) 0.064(5) 0.017(4) -0.022(4) -0.035(4)
C32 0.033(3) 0.051(4) 0.034(3) -0.001(3) -0.007(3) -0.013(3)
C33 0.036(4) 0.051(4) 0.032(3) -0.004(3) -0.015(3) 0.004(3)
C34 0.032(4) 0.090(6) 0.075(6) -0.030(5) -0.022(4) 0.016(4)
C35 0.050(6) 0.113(9) 0.132(10) -0.074(8) -0.040(6) 0.036(6)
C36 0.110(10) 0.063(7) 0.174(13) -0.061(8) -0.073(10) 0.039(7)
C37 0.087(7) 0.046(5) 0.153(10) -0.023(6) -0.037(7) 0.001(5)
C38 0.057(5) 0.034(4) 0.085(6) -0.008(4) -0.021(5) -0.005(4)
C39 0.035(3) 0.034(3) 0.031(3) 0.004(3) -0.013(3) -0.022(3)
C40 0.029(3) 0.040(3) 0.029(3) 0.004(3) -0.010(3) -0.016(3)
C41 0.036(4) 0.052(4) 0.039(4) 0.007(3) -0.017(3) -0.013(3)
C42 0.043(4) 0.069(5) 0.035(4) 0.005(3) -0.019(3) -0.018(4)
C43 0.039(4) 0.058(4) 0.027(3) -0.003(3) -0.011(3) -0.024(3)
C44 0.028(3) 0.034(3) 0.028(3) 0.000(2) -0.008(2) -0.015(3)
C45 0.028(3) 0.022(3) 0.026(3) -0.001(2) -0.002(2) -0.007(2)
C46 0.030(3) 0.031(3) 0.030(3) 0.005(3) -0.008(3) -0.013(3)
C47 0.033(3) 0.047(4) 0.032(3) 0.006(3) -0.005(3) -0.013(3)
C48 0.041(4) 0.042(4) 0.026(3) 0.003(3) -0.007(3) -0.015(3)
C49 0.035(3) 0.033(3) 0.025(3) -0.002(3) -0.009(3) -0.008(3)
C50 0.038(3) 0.020(3) 0.030(3) 0.001(2) -0.009(3) -0.010(3)
C51 0.033(3) 0.035(3) 0.024(3) 0.000(2) -0.010(2) -0.018(3)
C52 0.037(3) 0.039(3) 0.029(3) -0.003(3) -0.010(3) -0.009(3)
C53 0.042(4) 0.050(4) 0.051(4) -0.001(3) -0.014(3) 0.000(3)
C54 0.051(4) 0.044(4) 0.045(4) -0.011(3) -0.014(3) -0.004(3)
C55 0.046(4) 0.055(4) 0.036(4) 0.005(3) -0.006(3) -0.014(3)
C56 0.064(5) 0.116(7) 0.041(4) -0.004(5) -0.034(4) -0.007(5)
C57 0.031(3) 0.044(4) 0.032(3) -0.002(3) -0.003(3) -0.013(3)
C58 0.028(4) 0.092(6) 0.040(4) 0.001(4) -0.006(3) -0.023(4)
C59 0.028(3) 0.070(5) 0.041(4) 0.012(3) -0.015(3) -0.010(3)
C60 0.041(4) 0.065(5) 0.053(4) -0.010(4) -0.008(3) -0.030(4)
C61 0.054(5) 0.108(7) 0.027(4) 0.007(4) -0.010(3) -0.030(5)
C62 0.057(4) 0.043(4) 0.029(3) 0.013(3) -0.021(3) -0.028(3)
C63 0.167(10) 0.066(5) 0.053(5) 0.031(4) -0.067(6) -0.075(6)
C64 0.345(19) 0.083(7) 0.079(7) 0.052(6) -0.136(10) -0.144(10)
C65 0.139(8) 0.065(5) 0.054(5) 0.019(4) -0.061(5) -0.066(6)
C66 0.050(4) 0.049(4) 0.044(4) 0.006(3) -0.020(3) -0.033(3)
C67 0.093(7) 0.054(5) 0.180(11) -0.003(6) -0.074(8) -0.037(5)
C68 0.087(7) 0.046(5) 0.088(6) -0.021(4) -0.013(5) -0.034(5)
C69 0.048(4) 0.036(4) 0.066(5) 0.000(3) -0.021(4) -0.018(3)

loop_
_atom_type_symbol
_atom_type_description
_atom_type_scat_dispersion_real
_atom_type_scat_dispersion_imag
_atom_type_scat_source
C C 0.0033 0.0016 'International Tables Vol C Tables 4.2.6.8 and 6.1.1.4'
H H 0.0000 0.0000 'International Tables Vol C Tables 4.2.6.8 and 6.1.1.4'
O O 0.0106 0.0060 'International Tables Vol C Tables 4.2.6.8 and 6.1.1.4'
Yb Yb -0.3850 5.5486 'International Tables Vol C Tables 4.2.6.8 and 6.1.1.4'

loop_
_geom_angle_atom_site_label_1
_geom_angle_atom_site_label_2
_geom_angle_atom_site_label_3
_geom_angle
_geom_angle_site_symmetry_1
_geom_angle_site_symmetry_3
_geom_angle_publ_flag
O2 Yb1 O1 96.34(14) . . ?
O2 Yb1 O6 86.68(15) . . ?
O1 Yb1 O6 171.26(15) . . ?
O2 Yb1 O5 154.90(13) . . ?
O1 Yb1 O5 108.11(13) . . ?
O6 Yb1 O5 69.97(14) . . ?
O2 Yb1 O3 88.87(14) . . ?
O1 Yb1 O3 85.93(14) . . ?
O6 Yb1 O3 102.36(15) . . ?
O5 Yb1 O3 87.36(13) . . ?
O2 Yb1 O4 92.20(14) . . ?
O1 Yb1 O4 86.06(14) . . ?
O6 Yb1 O4 85.63(15) . . ?
O5 Yb1 O4 94.95(13) . . ?
O3 Yb1 O4 171.99(13) . . ?
O2 Yb1 Yb2 119.73(10) . . ?
O1 Yb1 Yb2 143.92(10) . . ?
O6 Yb1 Yb2 33.82(11) . . ?
O5 Yb1 Yb2 36.20(8) . . ?
O3 Yb1 Yb2 94.91(9) . . ?
O4 Yb1 Yb2 91.46(10) . . ?
O2 Yb1 H6 73.3(14) . . ?
O1 Yb1 H6 166.4(15) . . ?
O6 Yb1 H6 13.4(14) . . ?
O5 Yb1 H6 83.3(14) . . ?
O3 Yb1 H6 102.4(18) . . ?
O4 Yb1 H6 85.5(18) . . ?
Yb2 Yb1 H6 47.1(14) . . ?
O8 Yb2 O7 97.28(14) . . ?
O8 Yb2 O6 88.44(15) . . ?
O7 Yb2 O6 172.64(15) . . ?
O8 Yb2 O5 158.20(13) . . ?
O7 Yb2 O5 104.48(13) . . ?
O6 Yb2 O5 69.77(13) . . ?
O8 Yb2 O9 86.42(14) . . ?
O7 Yb2 O9 87.33(14) . . ?
O6 Yb2 O9 97.70(15) . . ?
O5 Yb2 O9 95.75(13) . . ?
O8 Yb2 O10 89.20(14) . . ?
O7 Yb2 O10 85.32(14) . . ?
O6 Yb2 O10 90.14(14) . . ?
O5 Yb2 O10 91.28(13) . . ?
O9 Yb2 O10 170.90(12) . . ?
O8 Yb2 Yb1 122.24(10) . . ?
O7 Yb2 Yb1 140.09(10) . . ?
O6 Yb2 Yb1 33.83(10) . . ?
O5 Yb2 Yb1 35.99(8) . . ?
O9 Yb2 Yb1 99.51(9) . . ?
O10 Yb2 Yb1 89.57(9) . . ?
O8 Yb2 H6 74.8(14) . . ?
O7 Yb2 H6 170.1(15) . . ?
O6 Yb2 H6 13.7(14) . . ?
O5 Yb2 H6 83.4(14) . . ?
O9 Yb2 H6 98.0(18) . . ?
O10 Yb2 H6 88.5(18) . . ?
Yb1 Yb2 H6 47.4(14) . . ?
C1 O1 Yb1 151.7(3) . . ?
C7 O2 Yb1 151.9(3) . . ?
C24 O3 C27 108.0(4) . . ?
C24 O3 Yb1 132.0(3) . . ?
C27 O3 Yb1 119.3(3) . . ?
C31 O4 C28 108.7(5) . . ?
C31 O4 Yb1 119.5(3) . . ?
C28 O4 Yb1 126.6(4) . . ?
C32 O5 Yb1 126.3(3) . . ?
C32 O5 Yb2 124.7(3) . . ?
Yb1 O5 Yb2 107.82(13) . . ?
Yb2 O6 Yb1 112.36(18) . . ?
Yb2 O6 H6 123(6) . . ?
Yb1 O6 H6 124(6) . . ?
C39 O7 Yb2 150.0(3) . . ?
C45 O8 Yb2 154.0(3) . . ?
C65 O9 C62 105.9(4) . . ?
C65 O9 Yb2 137.3(4) . . ?
C62 O9 Yb2 116.3(3) . . ?
C69 O10 C66 109.1(4) . . ?
C69 O10 Yb2 120.6(3) . . ?
C66 O10 Yb2 126.6(3) . . ?
C70 O11 C73 112.7(10) . . ?
C74 O12 C77 115.1(17) . . ?
O1 C1 C6 118.8(5) . . ?
O1 C1 C2 122.1(5) . . ?
C6 C1 C2 119.1(5) . . ?
C3 C2 C1 118.6(5) . . ?
C3 C2 C14 120.4(5) . . ?
C1 C2 C14 121.0(5) . . ?
C4 C3 C2 123.7(6) . . ?
C4 C3 H3 118.1 . . ?
C2 C3 H3 118.1 . . ?
C3 C4 C5 117.8(5) . . ?
C3 C4 C18 121.6(6) . . ?
C5 C4 C18 120.6(6) . . ?
C4 C5 C6 121.2(6) . . ?
C4 C5 H5 119.4 . . ?
C6 C5 H5 119.4 . . ?
C1 C6 C5 119.5(5) . . ?
C1 C6 C13 123.2(5) . . ?
C5 C6 C13 117.3(5) . . ?
O2 C7 C12 119.7(5) . . ?
O2 C7 C8 121.3(5) . . ?
C12 C7 C8 119.0(5) . . ?
C9 C8 C7 117.5(6) . . ?
C9 C8 C19 121.6(5) . . ?
C7 C8 C19 120.8(5) . . ?
C10 C9 C8 123.5(6) . . ?
C10 C9 H9 118.2 . . ?
C8 C9 H9 118.2 . . ?
C11 C10 C9 118.1(6) . . ?
C11 C10 C23 121.3(7) . . ?
C9 C10 C23 120.6(6) . . ?
C10 C11 C12 121.8(6) . . ?
C10 C11 H11 119.1 . . ?
C12 C11 H11 119.1 . . ?
C11 C12 C7 119.9(5) . . ?
C11 C12 C13 119.5(5) . . ?
C7 C12 C13 120.6(5) . . ?
C6 C13 C12 116.1(5) . . ?
C6 C13 H13A 108.3 . . ?
C12 C13 H13A 108.3 . . ?
C6 C13 H13B 108.3 . . ?
C12 C13 H13B 108.3 . . ?
H13A C13 H13B 107.4 . . ?
C17 C14 C15 106.7(6) . . ?
C17 C14 C16 110.6(6) . . ?
C15 C14 C16 107.8(6) . . ?
C17 C14 C2 109.6(5) . . ?
C15 C14 C2 111.7(5) . . ?
C16 C14 C2 110.4(5) . . ?
C14 C15 H15A 109.5 . . ?
C14 C15 H15B 109.5 . . ?
H15A C15 H15B 109.5 . . ?
C14 C15 H15C 109.5 . . ?
H15A C15 H15C 109.5 . . ?
H15B C15 H15C 109.5 . . ?
C14 C16 H16A 109.5 . . ?
C14 C16 H16B 109.5 . . ?
H16A C16 H16B 109.5 . . ?
C14 C16 H16C 109.5 . . ?
H16A C16 H16C 109.5 . . ?
H16B C16 H16C 109.5 . . ?
C14 C17 H17A 109.5 . . ?
C14 C17 H17B 109.5 . . ?
H17A C17 H17B 109.5 . . ?
C14 C17 H17C 109.5 . . ?
H17A C17 H17C 109.5 . . ?
H17B C17 H17C 109.5 . . ?
C4 C18 H18A 109.5 . . ?
C4 C18 H18B 109.5 . . ?
H18A C18 H18B 109.5 . . ?
C4 C18 H18C 109.5 . . ?
H18A C18 H18C 109.5 . . ?
H18B C18 H18C 109.5 . . ?
C22 C19 C21 110.4(6) . . ?
C22 C19 C20 107.5(6) . . ?
C21 C19 C20 106.9(5) . . ?
C22 C19 C8 111.5(5) . . ?
C21 C19 C8 108.6(5) . . ?
C20 C19 C8 111.9(5) . . ?
C19 C20 H20A 109.5 . . ?
C19 C20 H20B 109.5 . . ?
H20A C20 H20B 109.5 . . ?
C19 C20 H20C 109.5 . . ?
H20A C20 H20C 109.5 . . ?
H20B C20 H20C 109.5 . . ?
C19 C21 H21A 109.5 . . ?
C19 C21 H21B 109.5 . . ?
H21A C21 H21B 109.5 . . ?
C19 C21 H21C 109.5 . . ?
H21A C21 H21C 109.5 . . ?
H21B C21 H21C 109.5 . . ?
C19 C22 H22A 109.5 . . ?
C19 C22 H22B 109.5 . . ?
H22A C22 H22B 109.5 . . ?
C19 C22 H22C 109.5 . . ?
H22A C22 H22C 109.5 . . ?
H22B C22 H22C 109.5 . . ?
C10 C23 H23A 109.5 . . ?
C10 C23 H23B 109.5 . . ?
H23A C23 H23B 109.5 . . ?
C10 C23 H23C 109.5 . . ?
H23A C23 H23C 109.5 . . ?
H23B C23 H23C 109.5 . . ?
O3 C24 C25 105.2(5) . . ?
O3 C24 H24A 110.7 . . ?
C25 C24 H24A 110.7 . . ?
O3 C24 H24B 110.7 . . ?
C25 C24 H24B 110.7 . . ?
H24A C24 H24B 108.8 . . ?
C24 C25 C26 104.0(6) . . ?
C24 C25 H25A 111.0 . . ?
C26 C25 H25A 111.0 . . ?
C24 C25 H25B 111.0 . . ?
C26 C25 H25B 111.0 . . ?
H25A C25 H25B 109.0 . . ?
C27 C26 C25 105.1(6) . . ?
C27 C26 H26A 110.7 . . ?
C25 C26 H26A 110.7 . . ?
C27 C26 H26B 110.7 . . ?
C25 C26 H26B 110.7 . . ?
H26A C26 H26B 108.8 . . ?
O3 C27 C26 106.1(5) . . ?
O3 C27 H27A 110.5 . . ?
C26 C27 H27A 110.5 . . ?
O3 C27 H27B 110.5 . . ?
C26 C27 H27B 110.5 . . ?
H27A C27 H27B 108.7 . . ?
O4 C28 C29 105.9(6) . . ?
O4 C28 H28A 110.6 . . ?
C29 C28 H28A 110.6 . . ?
O4 C28 H28B 110.6 . . ?
C29 C28 H28B 110.6 . . ?
H28A C28 H28B 108.7 . . ?
C28 C29 C30 102.0(6) . . ?
C28 C29 H29A 111.4 . . ?
C30 C29 H29A 111.4 . . ?
C28 C29 H29B 111.4 . . ?
C30 C29 H29B 111.4 . . ?
H29A C29 H29B 109.2 . . ?
C29 C30 C31 101.9(6) . . ?
C29 C30 H30A 111.4 . . ?
C31 C30 H30A 111.4 . . ?
C29 C30 H30B 111.4 . . ?
C31 C30 H30B 111.4 . . ?
H30A C30 H30B 109.2 . . ?
O4 C31 C30 104.7(6) . . ?
O4 C31 H31A 110.8 . . ?
C30 C31 H31A 110.8 . . ?
O4 C31 H31B 110.8 . . ?
C30 C31 H31B 110.8 . . ?
H31A C31 H31B 108.9 . . ?
O5 C32 C33 113.5(5) . . ?
O5 C32 H32A 108.9 . . ?
C33 C32 H32A 108.9 . . ?
O5 C32 H32B 108.9 . . ?
C33 C32 H32B 108.9 . . ?
H32A C32 H32B 107.7 . . ?
C38 C33 C34 118.3(7) . . ?
C38 C33 C32 122.3(6) . . ?
C34 C33 C32 119.4(7) . . ?
C33 C34 C35 119.5(10) . . ?
C33 C34 H34 120.2 . . ?
C35 C34 H34 120.2 . . ?
C36 C35 C34 120.7(9) . . ?
C36 C35 H35 119.6 . . ?
C34 C35 H35 119.6 . . ?
C35 C36 C37 120.1(10) . . ?
C35 C36 H36 120.0 . . ?
C37 C36 H36 120.0 . . ?
C36 C37 C38 118.0(11) . . ?
C36 C37 H37 121.0 . . ?
C38 C37 H37 121.0 . . ?
C33 C38 C37 123.3(8) . . ?
C33 C38 H38 118.3 . . ?
C37 C38 H38 118.3 . . ?
O7 C39 C44 119.0(5) . . ?
O7 C39 C40 121.2(5) . . ?
C44 C39 C40 119.8(5) . . ?
C41 C40 C39 118.2(5) . . ?
C41 C40 C52 119.9(5) . . ?
C39 C40 C52 121.9(5) . . ?
C40 C41 C42 122.6(6) . . ?
C40 C41 H41 118.7 . . ?
C42 C41 H41 118.7 . . ?
C43 C42 C41 118.6(6) . . ?
C43 C42 C56 121.8(6) . . ?
C41 C42 C56 119.6(6) . . ?
C42 C43 C44 121.6(6) . . ?
C42 C43 H43 119.2 . . ?
C44 C43 H43 119.2 . . ?
C43 C44 C39 119.2(5) . . ?
C43 C44 C51 118.1(5) . . ?
C39 C44 C51 122.7(5) . . ?
O8 C45 C50 119.0(5) . . ?
O8 C45 C46 121.2(5) . . ?
C50 C45 C46 119.8(5) . . ?
C47 C46 C45 117.4(5) . . ?
C47 C46 C57 121.2(5) . . ?
C45 C46 C57 121.3(5) . . ?
C48 C47 C46 123.4(6) . . ?
C48 C47 H47 118.3 . . ?
C46 C47 H47 118.3 . . ?
C47 C48 C49 118.1(5) . . ?
C47 C48 C61 120.8(6) . . ?
C49 C48 C61 121.1(6) . . ?
C50 C49 C48 121.8(6) . . ?
C50 C49 H49 119.1 . . ?
C48 C49 H49 119.1 . . ?
C49 C50 C45 119.5(5) . . ?
C49 C50 C51 120.2(5) . . ?
C45 C50 C51 120.3(5) . . ?
C44 C51 C50 118.5(5) . . ?
C44 C51 H51A 107.7 . . ?
C50 C51 H51A 107.7 . . ?
C44 C51 H51B 107.7 . . ?
C50 C51 H51B 107.7 . . ?
H51A C51 H51B 107.1 . . ?
C53 C52 C40 113.0(5) . . ?
C53 C52 C54 106.8(5) . . ?
C40 C52 C54 110.3(5) . . ?
C53 C52 C55 107.4(5) . . ?
C40 C52 C55 108.6(5) . . ?
C54 C52 C55 110.7(5) . . ?
C52 C53 H53A 109.5 . . ?
C52 C53 H53B 109.5 . . ?
H53A C53 H53B 109.5 . . ?
C52 C53 H53C 109.5 . . ?
H53A C53 H53C 109.5 . . ?
H53B C53 H53C 109.5 . . ?
C52 C54 H54A 109.5 . . ?
C52 C54 H54B 109.5 . . ?
H54A C54 H54B 109.5 . . ?
C52 C54 H54C 109.5 . . ?
H54A C54 H54C 109.5 . . ?
H54B C54 H54C 109.5 . . ?
C52 C55 H55A 109.5 . . ?
C52 C55 H55B 109.5 . . ?
H55A C55 H55B 109.5 . . ?
C52 C55 H55C 109.5 . . ?
H55A C55 H55C 109.5 . . ?
H55B C55 H55C 109.5 . . ?
C42 C56 H56A 109.5 . . ?
C42 C56 H56B 109.5 . . ?
H56A C56 H56B 109.5 . . ?
C42 C56 H56C 109.5 . . ?
H56A C56 H56C 109.5 . . ?
H56B C56 H56C 109.5 . . ?
C59 C57 C60 109.7(5) . . ?
C59 C57 C58 106.9(5) . . ?
C60 C57 C58 107.4(5) . . ?
C59 C57 C46 110.0(5) . . ?
C60 C57 C46 110.7(5) . . ?
C58 C57 C46 112.1(5) . . ?
C57 C58 H58A 109.5 . . ?
C57 C58 H58B 109.5 . . ?
H58A C58 H58B 109.5 . . ?
C57 C58 H58C 109.5 . . ?
H58A C58 H58C 109.5 . . ?
H58B C58 H58C 109.5 . . ?
C57 C59 H59A 109.5 . . ?
C57 C59 H59B 109.5 . . ?
H59A C59 H59B 109.5 . . ?
C57 C59 H59C 109.5 . . ?
H59A C59 H59C 109.5 . . ?
H59B C59 H59C 109.5 . . ?
C57 C60 H60A 109.5 . . ?
C57 C60 H60B 109.5 . . ?
H60A C60 H60B 109.5 . . ?
C57 C60 H60C 109.5 . . ?
H60A C60 H60C 109.5 . . ?
H60B C60 H60C 109.5 . . ?
C48 C61 H61A 109.5 . . ?
C48 C61 H61B 109.5 . . ?
H61A C61 H61B 109.5 . . ?
C48 C61 H61C 109.5 . . ?
H61A C61 H61C 109.5 . . ?
H61B C61 H61C 109.5 . . ?
O9 C62 C63 106.4(5) . . ?
O9 C62 H62A 110.4 . . ?
C63 C62 H62A 110.4 . . ?
O9 C62 H62B 110.4 . . ?
C63 C62 H62B 110.4 . . ?
H62A C62 H62B 108.6 . . ?
C62 C63 C64 104.2(6) . . ?
C62 C63 H63A 110.9 . . ?
C64 C63 H63A 110.9 . . ?
C62 C63 H63B 110.9 . . ?
C64 C63 H63B 110.9 . . ?
H63A C63 H63B 108.9 . . ?
C65 C64 C63 106.4(7) . . ?
C65 C64 H64A 110.4 . . ?
C63 C64 H64A 110.4 . . ?
C65 C64 H64B 110.4 . . ?
C63 C64 H64B 110.4 . . ?
H64A C64 H64B 108.6 . . ?
C64 C65 O9 109.3(6) . . ?
C64 C65 H65A 109.8 . . ?
O9 C65 H65A 109.8 . . ?
C64 C65 H65B 109.8 . . ?
O9 C65 H65B 109.8 . . ?
H65A C65 H65B 108.3 . . ?
O10 C66 C67 104.6(6) . . ?
O10 C66 H66A 110.8 . . ?
C67 C66 H66A 110.8 . . ?
O10 C66 H66B 110.8 . . ?
C67 C66 H66B 110.8 . . ?
H66A C66 H66B 108.9 . . ?
C68 C67 C66 106.1(7) . . ?
C68 C67 H67A 110.5 . . ?
C66 C67 H67A 110.5 . . ?
C68 C67 H67B 110.5 . . ?
C66 C67 H67B 110.5 . . ?
H67A C67 H67B 108.7 . . ?
C67 C68 C69 105.6(6) . . ?
C67 C68 H68A 110.6 . . ?
C69 C68 H68A 110.6 . . ?
C67 C68 H68B 110.6 . . ?
C69 C68 H68B 110.6 . . ?
H68A C68 H68B 108.8 . . ?
O10 C69 C68 105.1(6) . . ?
O10 C69 H69A 110.7 . . ?
C68 C69 H69A 110.7 . . ?
O10 C69 H69B 110.7 . . ?
C68 C69 H69B 110.7 . . ?
H69A C69 H69B 108.8 . . ?
O11 C70 C71 107.3(11) . . ?
O11 C70 H70A 110.2 . . ?
C71 C70 H70A 110.2 . . ?
O11 C70 H70B 110.2 . . ?
C71 C70 H70B 110.2 . . ?
H70A C70 H70B 108.5 . . ?
C70 C71 C72 103.0(11) . . ?
C70 C71 H71A 111.2 . . ?
C72 C71 H71A 111.2 . . ?
C70 C71 H71B 111.2 . . ?
C72 C71 H71B 111.2 . . ?
H71A C71 H71B 109.1 . . ?
C71 C72 C73 103.9(10) . . ?
C71 C72 H72A 111.0 . . ?
C73 C72 H72A 111.0 . . ?
C71 C72 H72B 111.0 . . ?
C73 C72 H72B 111.0 . . ?
H72A C72 H72B 109.0 . . ?
O11 C73 C72 106.0(10) . . ?
O11 C73 H73A 110.5 . . ?
C72 C73 H73A 110.5 . . ?
O11 C73 H73B 110.5 . . ?
C72 C73 H73B 110.5 . . ?
H73A C73 H73B 108.7 . . ?
O12 C74 C75 106.1(17) . . ?
O12 C74 H74A 110.5 . . ?
C75 C74 H74A 110.5 . . ?
O12 C74 H74B 110.5 . . ?
C75 C74 H74B 110.5 . . ?
H74A C74 H74B 108.7 . . ?
C74 C75 C76 99.7(15) . . ?
C74 C75 H75A 111.8 . . ?
C76 C75 H75A 111.8 . . ?
C74 C75 H75B 111.8 . . ?
C76 C75 H75B 111.8 . . ?
H75A C75 H75B 109.6 . . ?
C77 C76 C75 109.1(16) . . ?
C77 C76 H76A 109.9 . . ?
C75 C76 H76A 109.9 . . ?
C77 C76 H76B 109.9 . . ?
C75 C76 H76B 109.9 . . ?
H76A C76 H76B 108.3 . . ?
O12 C77 C76 98.6(16) . . ?
O12 C77 H77A 112.1 . . ?
C76 C77 H77A 112.1 . . ?
O12 C77 H77B 112.1 . . ?
C76 C77 H77B 112.1 . . ?
H77A C77 H77B 109.7 . . ?

loop_
_geom_bond_atom_site_label_1
_geom_bond_atom_site_label_2
_geom_bond_distance
_geom_bond_site_symmetry_2
_geom_bond_publ_flag
Yb1 O2 2.091(3) . ?
Yb1 O1 2.109(3) . ?
Yb1 O6 2.211(4) . ?
Yb1 O5 2.268(3) . ?
Yb1 O3 2.332(4) . ?
Yb1 O4 2.360(4) . ?
Yb1 Yb2 3.6740(4) . ?
Yb1 H6 2.71(6) . ?
Yb2 O8 2.090(4) . ?
Yb2 O7 2.102(4) . ?
Yb2 O6 2.211(4) . ?
Yb2 O5 2.279(3) . ?
Yb2 O9 2.327(4) . ?
Yb2 O10 2.334(3) . ?
Yb2 H6 2.70(6) . ?
O1 C1 1.351(6) . ?
O2 C7 1.335(6) . ?
O3 C24 1.459(7) . ?
O3 C27 1.470(7) . ?
O4 C31 1.437(8) . ?
O4 C28 1.467(7) . ?
O5 C32 1.426(7) . ?
O6 H6 0.76(4) . ?
O7 C39 1.357(6) . ?
O8 C45 1.350(6) . ?
O9 C65 1.440(7) . ?
O9 C62 1.470(6) . ?
O10 C69 1.447(7) . ?
O10 C66 1.465(7) . ?
O11 C70 1.366(11) . ?
O11 C73 1.391(13) . ?
O12 C74 1.41(2) . ?
O12 C77 1.445(15) . ?
C1 C6 1.407(7) . ?
C1 C2 1.417(7) . ?
C2 C3 1.385(8) . ?
C2 C14 1.542(8) . ?
C3 C4 1.372(9) . ?
C3 H3 0.9500 . ?
C4 C5 1.391(9) . ?
C4 C18 1.516(8) . ?
C5 C6 1.412(8) . ?
C5 H5 0.9500 . ?
C6 C13 1.509(8) . ?
C7 C12 1.416(8) . ?
C7 C8 1.430(8) . ?
C8 C9 1.390(8) . ?
C8 C19 1.542(8) . ?
C9 C10 1.382(9) . ?
C9 H9 0.9500 . ?
C10 C11 1.382(9) . ?
C10 C23 1.514(9) . ?
C11 C12 1.383(8) . ?
C11 H11 0.9500 . ?
C12 C13 1.511(8) . ?
C13 H13A 0.9900 . ?
C13 H13B 0.9900 . ?
C14 C17 1.526(10) . ?
C14 C15 1.529(8) . ?
C14 C16 1.534(9) . ?
C15 H15A 0.9800 . ?
C15 H15B 0.9800 . ?
C15 H15C 0.9800 . ?
C16 H16A 0.9800 . ?
C16 H16B 0.9800 . ?
C16 H16C 0.9800 . ?
C17 H17A 0.9800 . ?
C17 H17B 0.9800 . ?
C17 H17C 0.9800 . ?
C18 H18A 0.9800 . ?
C18 H18B 0.9800 . ?
C18 H18C 0.9800 . ?
C19 C22 1.518(9) . ?
C19 C21 1.531(9) . ?
C19 C20 1.538(8) . ?
C20 H20A 0.9800 . ?
C20 H20B 0.9800 . ?
C20 H20C 0.9800 . ?
C21 H21A 0.9800 . ?
C21 H21B 0.9800 . ?
C21 H21C 0.9800 . ?
C22 H22A 0.9800 . ?
C22 H22B 0.9800 . ?
C22 H22C 0.9800 . ?
C23 H23A 0.9800 . ?
C23 H23B 0.9800 . ?
C23 H23C 0.9800 . ?
C24 C25 1.463(10) . ?
C24 H24A 0.9900 . ?
C24 H24B 0.9900 . ?
C25 C26 1.521(10) . ?
C25 H25A 0.9900 . ?
C25 H25B 0.9900 . ?
C26 C27 1.501(9) . ?
C26 H26A 0.9900 . ?
C26 H26B 0.9900 . ?
C27 H27A 0.9900 . ?
C27 H27B 0.9900 . ?
C28 C29 1.478(10) . ?
C28 H28A 0.9900 . ?
C28 H28B 0.9900 . ?
C29 C30 1.503(12) . ?
C29 H29A 0.9900 . ?
C29 H29B 0.9900 . ?
C30 C31 1.532(10) . ?
C30 H30A 0.9900 . ?
C30 H30B 0.9900 . ?
C31 H31A 0.9900 . ?
C31 H31B 0.9900 . ?
C32 C33 1.520(9) . ?
C32 H32A 0.9900 . ?
C32 H32B 0.9900 . ?
C33 C38 1.337(10) . ?
C33 C34 1.372(9) . ?
C34 C35 1.391(14) . ?
C34 H34 0.9500 . ?
C35 C36 1.347(17) . ?
C35 H35 0.9500 . ?
C36 C37 1.371(15) . ?
C36 H36 0.9500 . ?
C37 C38 1.376(11) . ?
C37 H37 0.9500 . ?
C38 H38 0.9500 . ?
C39 C44 1.412(8) . ?
C39 C40 1.420(8) . ?
C40 C41 1.387(8) . ?
C40 C52 1.533(8) . ?
C41 C42 1.398(9) . ?
C41 H41 0.9500 . ?
C42 C43 1.374(9) . ?
C42 C56 1.528(9) . ?
C43 C44 1.403(8) . ?
C43 H43 0.9500 . ?
C44 C51 1.508(8) . ?
C45 C50 1.414(8) . ?
C45 C46 1.417(8) . ?
C46 C47 1.392(8) . ?
C46 C57 1.540(8) . ?
C47 C48 1.378(8) . ?
C47 H47 0.9500 . ?
C48 C49 1.385(8) . ?
C48 C61 1.536(8) . ?
C49 C50 1.378(8) . ?
C49 H49 0.9500 . ?
C50 C51 1.511(8) . ?
C51 H51A 0.9900 . ?
C51 H51B 0.9900 . ?
C52 C53 1.524(8) . ?
C52 C54 1.539(9) . ?
C52 C55 1.547(9) . ?
C53 H53A 0.9800 . ?
C53 H53B 0.9800 . ?
C53 H53C 0.9800 . ?
C54 H54A 0.9800 . ?
C54 H54B 0.9800 . ?
C54 H54C 0.9800 . ?
C55 H55A 0.9800 . ?
C55 H55B 0.9800 . ?
C55 H55C 0.9800 . ?
C56 H56A 0.9800 . ?
C56 H56B 0.9800 . ?
C56 H56C 0.9800 . ?
C57 C59 1.522(9) . ?
C57 C60 1.532(9) . ?
C57 C58 1.534(8) . ?
C58 H58A 0.9800 . ?
C58 H58B 0.9800 . ?
C58 H58C 0.9800 . ?
C59 H59A 0.9800 . ?
C59 H59B 0.9800 . ?
C59 H59C 0.9800 . ?
C60 H60A 0.9800 . ?
C60 H60B 0.9800 . ?
C60 H60C 0.9800 . ?
C61 H61A 0.9800 . ?
C61 H61B 0.9800 . ?
C61 H61C 0.9800 . ?
C62 C63 1.484(9) . ?
C62 H62A 0.9900 . ?
C62 H62B 0.9900 . ?
C63 C64 1.529(10) . ?
C63 H63A 0.9900 . ?
C63 H63B 0.9900 . ?
C64 C65 1.351(11) . ?
C64 H64A 0.9900 . ?
C64 H64B 0.9900 . ?
C65 H65A 0.9900 . ?
C65 H65B 0.9900 . ?
C66 C67 1.479(10) . ?
C66 H66A 0.9900 . ?
C66 H66B 0.9900 . ?
C67 C68 1.429(12) . ?
C67 H67A 0.9900 . ?
C67 H67B 0.9900 . ?
C68 C69 1.495(9) . ?
C68 H68A 0.9900 . ?
C68 H68B 0.9900 . ?
C69 H69A 0.9900 . ?
C69 H69B 0.9900 . ?
C70 C71 1.499(16) . ?
C70 H70A 0.9900 . ?
C70 H70B 0.9900 . ?
C71 C72 1.501(12) . ?
C71 H71A 0.9900 . ?
C71 H71B 0.9900 . ?
C72 C73 1.519(15) . ?
C72 H72A 0.9900 . ?
C72 H72B 0.9900 . ?
C73 H73A 0.9900 . ?
C73 H73B 0.9900 . ?
C74 C75 1.506(15) . ?
C74 H74A 0.9900 . ?
C74 H74B 0.9900 . ?
C75 C76 1.514(15) . ?
C75 H75A 0.9900 . ?
C75 H75B 0.9900 . ?
C76 C77 1.496(16) . ?
C76 H76A 0.9900 . ?
C76 H76B 0.9900 . ?
C77 H77A 0.9900 . ?
C77 H77B 0.9900 . ?
